data_2021286
loop_
_publ_author_name
'Owczarzak, Agata'
'Przyby\/l, Anna K.'
'Kubicki, Maciej'

_publ_section_title
;
 Different cationic forms of (--)-cytisine in the crystal structures of
 its simple inorganic salts
;
_journal_coeditor_code YF3149
_journal_issue 11
_journal_name_full 'Acta Crystallographica Section C'
_journal_page_first
;
;
_journal_paper_doi 10.1107/S2053229618012585
_journal_volume 74
_journal_year 2018
_chemical_absolute_configuration syn
_chemical_formula_iupac 'C11 H15 N2 O +, N O3 -, H2 O'
_chemical_formula_moiety 'C11 H15 N2 O +, N O3 -, H2 O'
_chemical_formula_sum 'C11 H17 N3 O5'
_chemical_formula_weight 271.27
_chemical_name_common
;
Cytisinium nitrate monohydrate
;
_chemical_name_systematic
;
6-Oxo-7,11-diazatricyclo[7.3.1.0^2,7^]trideca-2,4-dien-11-ium nitrate
monohydrate
;
_space_group_crystal_system monoclinic
_space_group_IT_number 4
_space_group_name_Hall 'P 2yb'
_space_group_name_H-M_alt 'P 1 21 1'
_symmetry_space_group_name_Hall 'P 2yb'
_symmetry_space_group_name_H-M 'P 1 21 1'
_atom_sites_solution_hydrogens difmap
_audit_creation_method SHELXL-2013
_cell_angle_alpha 90
_cell_angle_beta 113.071(4)
_cell_angle_gamma 90
_cell_formula_units_Z 2
_cell_length_a 7.6216(2)
_cell_length_b 10.4582(2)
_cell_length_c 8.4325(3)
_cell_measurement_reflns_used 19871
_cell_measurement_temperature 100.0(10)
_cell_measurement_theta_max 52.9480
_cell_measurement_theta_min 3.6570
_cell_volume 618.38(4)
_computing_cell_refinement
;
(CrysAlis PRO; Agilent, 2013)
;
_computing_data_collection
;
(CrysAlis PRO; Agilent, 2013)
;
_computing_data_reduction
;
(CrysAlis PRO; Agilent, 2013)
;
_computing_molecular_graphics
;
Mercury (Macrae <i>et al.</i>,  2008)
;
_computing_publication_material
;
SHELXL2014 (Sheldrick, 2015b)
;
_computing_structure_refinement
;
SHELXL2014 (Sheldrick, 2015b)
;
_computing_structure_solution
;
SHELXT (Sheldrick, 2015a)
;
_diffrn_ambient_temperature 100.0(10)
_diffrn_detector 'CCD plate'
_diffrn_detector_area_resol_mean 16.1544
_diffrn_measured_fraction_theta_full 0.997
_diffrn_measured_fraction_theta_max 0.969
_diffrn_measurement_device 'four-circle diffractometer'
_diffrn_measurement_device_type 'Agilent Xcalibur Eos'
_diffrn_measurement_method '\w scan'
_diffrn_radiation_monochromator graphite
_diffrn_radiation_probe x-ray
_diffrn_radiation_type 'Mo K\a'
_diffrn_radiation_wavelength 0.71073
_diffrn_reflns_av_R_equivalents 0.0174
_diffrn_reflns_av_unetI/netI 0.0102
_diffrn_reflns_limit_h_max 10
_diffrn_reflns_limit_h_min -10
_diffrn_reflns_limit_k_max 14
_diffrn_reflns_limit_k_min -14
_diffrn_reflns_limit_l_max 11
_diffrn_reflns_limit_l_min -11
_diffrn_reflns_number 19662
_diffrn_reflns_theta_full 25.000
_diffrn_reflns_theta_max 30.046
_diffrn_reflns_theta_min 3.229
_diffrn_source 'Enhance (Mo) X-ray Source'
_exptl_absorpt_coefficient_mu 0.116
_exptl_absorpt_correction_T_max 1.00000
_exptl_absorpt_correction_T_min 0.87181
_exptl_absorpt_correction_type multi-scan
_exptl_absorpt_process_details
;
(CrysAlis PRO; Agilent, 2013)
;
_exptl_crystal_colour colourless
_exptl_crystal_density_diffrn 1.457
_exptl_crystal_description prism
_exptl_crystal_F_000 288
_exptl_crystal_size_max 0.35
_exptl_crystal_size_mid 0.15
_exptl_crystal_size_min 0.1
_refine_diff_density_max 0.301
_refine_diff_density_min -0.193
_refine_ls_abs_structure_details
;
Flack <i>x</i> determined using 1685 quotients [(I+)-(I-)]/[(I+)+(I-)]
(Parsons <i>et al.</i>,  2013)
;
_refine_ls_abs_structure_Flack -0.05(13)
_refine_ls_extinction_method none
_refine_ls_goodness_of_fit_ref 1.085
_refine_ls_hydrogen_treatment refall
_refine_ls_matrix_type full
_refine_ls_number_parameters 240
_refine_ls_number_reflns 3617
_refine_ls_number_restraints 1
_refine_ls_restrained_S_all 1.085
_refine_ls_R_factor_all 0.0269
_refine_ls_R_factor_gt 0.0267
_refine_ls_shift/su_max 0.002
_refine_ls_shift/su_mean 0.000
_refine_ls_structure_factor_coef Fsqd
_refine_ls_weighting_details 'w=1/[\s^2^(Fo^2^)+(0.0496P)^2^+0.0644P] where P=(Fo^2^+2Fc^2^)/3'
_refine_ls_weighting_scheme calc
_refine_ls_wR_factor_gt 0.0742
_refine_ls_wR_factor_ref 0.0744
_reflns_number_gt 3590
_reflns_number_total 3617
_reflns_threshold_expression 'I > 2\s(I)'
_cod_data_source_file yf3149sup1.cif
_cod_data_source_block 7
_cod_original_cell_volume 618.38(3)
_cod_database_code 2021286
_shelx_space_group_comment
;
The symmetry employed for this shelxl refinement is uniquely defined
by the following loop, which should always be used as a source of
symmetry information in preference to the above space-group names.
They are only intended as comments.
;

loop_
_space_group_symop_operation_xyz
'x, y, z'
'-x, y+1/2, -z'

loop_
_atom_site_type_symbol
_atom_site_label
_atom_site_fract_x
_atom_site_fract_y
_atom_site_fract_z
_atom_site_U_iso_or_equiv
_atom_site_adp_type
_atom_site_calc_flag
_atom_site_occupancy
N N1 0.95931(14) 0.40399(10) 0.32980(13) 0.01352(18) Uani d 1
C C2 1.06476(17) 0.37541(12) 0.23143(17) 0.0159(2) Uani d 1
O O2 1.17702(13) 0.28201(9) 0.27516(14) 0.01958(19) Uani d 1
C C3 1.03688(18) 0.45697(13) 0.08786(17) 0.0194(2) Uani d 1
H H3 1.093(4) 0.435(3) 0.008(3) 0.034(6) Uiso d 1
C C4 0.91851(19) 0.56031(13) 0.05414(17) 0.0192(2) Uani d 1
H H4 0.900(3) 0.617(2) -0.040(3) 0.031(6) Uiso d 1
C C5 0.81903(17) 0.58719(12) 0.16071(16) 0.0168(2) Uani d 1
H H5 0.739(3) 0.660(3) 0.138(3) 0.031(6) Uiso d 1
C C6 0.84018(16) 0.50844(11) 0.29697(15) 0.0134(2) Uani d 1
C C7 0.73122(17) 0.53157(11) 0.41036(16) 0.0141(2) Uani d 1
H H7 0.708(3) 0.624(2) 0.415(3) 0.020(5) Uiso d 1
C C8 0.83523(18) 0.47726(12) 0.59132(16) 0.0173(2) Uani d 1
H H8A 0.959(3) 0.517(2) 0.649(3) 0.026(5) Uiso d 1
H H8B 0.752(3) 0.493(2) 0.654(3) 0.027(5) Uiso d 1
C C9 0.85826(19) 0.33464(12) 0.56937(17) 0.0172(2) Uani d 1
H H9 0.917(3) 0.292(2) 0.683(3) 0.029(5) Uiso d 1
C C10 0.99042(18) 0.31428(12) 0.47442(16) 0.0169(2) Uani d 1
H H10A 1.118(3) 0.326(2) 0.554(3) 0.017(4) Uiso d 1
H H10B 0.975(3) 0.230(2) 0.423(3) 0.023(5) Uiso d 1
C C11 0.6640(2) 0.26950(12) 0.48419(18) 0.0195(2) Uani d 1
H H11A 0.675(3) 0.180(3) 0.462(3) 0.032(6) Uiso d 1
H H11B 0.591(3) 0.279(2) 0.552(3) 0.018(4) Uiso d 1
N N12 0.54257(16) 0.33058(11) 0.31620(16) 0.0176(2) Uani d 1
H H12A 0.594(4) 0.303(3) 0.245(4) 0.039(6) Uiso d 1
H H12B 0.423(4) 0.300(3) 0.284(3) 0.033(6) Uiso d 1
C C13 0.53195(17) 0.47259(12) 0.32892(17) 0.0165(2) Uani d 1
H H13A 0.461(3) 0.4927(19) 0.396(2) 0.012(4) Uiso d 1
H H13B 0.462(3) 0.502(2) 0.217(3) 0.024(5) Uiso d 1
O O1W 0.70253(16) 0.19451(11) 0.12150(15) 0.0237(2) Uani d 1
O O1A 0.60976(19) -0.08245(13) 0.07588(16) 0.0323(3) Uani d 1
N N1A 0.55406(18) -0.10009(13) 0.19473(16) 0.0224(2) Uani d 1
O O2A 0.5814(2) -0.01850(14) 0.30746(19) 0.0394(3) Uani d 1
O O3A 0.4752(2) -0.20366(12) 0.20401(16) 0.0343(3) Uani d 1
H H1W1 0.672(3) 0.111(2) 0.127(3) 0.017(4) Uiso d 1
H H1W2 0.657(4) 0.220(3) 0.015(4) 0.048(8) Uiso d 1

loop_
_atom_site_aniso_label
_atom_site_aniso_U_11
_atom_site_aniso_U_22
_atom_site_aniso_U_33
_atom_site_aniso_U_12
_atom_site_aniso_U_13
_atom_site_aniso_U_23
N1 0.0124(4) 0.0130(4) 0.0162(4) -0.0005(3) 0.0067(3) 0.0005(3)
C2 0.0126(4) 0.0170(5) 0.0202(5) -0.0030(4) 0.0085(4) -0.0030(4)
O2 0.0146(4) 0.0173(4) 0.0299(5) 0.0003(3) 0.0121(3) -0.0011(4)
C3 0.0188(5) 0.0232(6) 0.0192(5) -0.0031(5) 0.0107(4) -0.0015(5)
C4 0.0202(5) 0.0219(6) 0.0162(5) -0.0023(4) 0.0081(4) 0.0016(4)
C5 0.0166(5) 0.0163(5) 0.0170(5) 0.0007(4) 0.0059(4) 0.0020(4)
C6 0.0121(4) 0.0130(5) 0.0152(5) -0.0010(4) 0.0054(4) -0.0011(4)
C7 0.0139(5) 0.0133(5) 0.0158(5) -0.0003(4) 0.0065(4) -0.0020(4)
C8 0.0202(5) 0.0169(5) 0.0147(5) -0.0004(4) 0.0068(4) -0.0014(4)
C9 0.0206(5) 0.0158(5) 0.0169(5) 0.0012(4) 0.0093(4) 0.0022(4)
C10 0.0163(5) 0.0158(5) 0.0197(6) 0.0033(4) 0.0084(4) 0.0047(4)
C11 0.0238(6) 0.0155(5) 0.0258(6) -0.0032(4) 0.0168(5) -0.0006(4)
N12 0.0161(4) 0.0183(5) 0.0226(5) -0.0049(4) 0.0120(4) -0.0066(4)
C13 0.0136(4) 0.0171(5) 0.0198(5) -0.0006(4) 0.0078(4) -0.0029(4)
O1W 0.0266(5) 0.0230(5) 0.0233(5) -0.0024(4) 0.0118(4) -0.0038(4)
O1A 0.0402(6) 0.0381(6) 0.0270(5) 0.0001(5) 0.0222(5) 0.0038(5)
N1A 0.0254(5) 0.0220(5) 0.0218(5) 0.0052(4) 0.0115(4) 0.0031(4)
O2A 0.0592(9) 0.0320(6) 0.0369(6) -0.0096(6) 0.0296(6) -0.0108(5)
O3A 0.0575(8) 0.0256(6) 0.0272(5) -0.0063(5) 0.0247(6) 0.0005(4)

loop_
_atom_type_symbol
_atom_type_description
_atom_type_scat_dispersion_real
_atom_type_scat_dispersion_imag
_atom_type_scat_source
C C 0.0033 0.0016 'International Tables Vol C Tables 4.2.6.8 and 6.1.1.4'
H H 0.0000 0.0000 'International Tables Vol C Tables 4.2.6.8 and 6.1.1.4'
N N 0.0061 0.0033 'International Tables Vol C Tables 4.2.6.8 and 6.1.1.4'
O O 0.0106 0.0060 'International Tables Vol C Tables 4.2.6.8 and 6.1.1.4'

loop_
_geom_angle_atom_site_label_1
_geom_angle_atom_site_label_2
_geom_angle_atom_site_label_3
_geom_angle
C6 N1 C2 122.58(10)
C6 N1 C10 123.21(10)
C2 N1 C10 114.20(10)
O2 C2 N1 118.51(11)
O2 C2 C3 124.90(11)
N1 C2 C3 116.58(11)
C4 C3 C2 121.11(12)
C4 C3 H3 119.2(15)
C2 C3 H3 119.5(16)
C3 C4 C5 120.06(12)
C3 C4 H4 122.5(15)
C5 C4 H4 117.4(15)
C6 C5 C4 119.83(11)
C6 C5 H5 120.3(15)
C4 C5 H5 119.8(15)
C5 C6 N1 119.78(11)
C5 C6 C7 121.38(11)
N1 C6 C7 118.82(10)
C6 C7 C8 111.96(10)
C6 C7 C13 110.26(10)
C8 C7 C13 109.50(10)
C6 C7 H7 109.5(13)
C8 C7 H7 111.0(13)
C13 C7 H7 104.4(13)
C9 C8 C7 106.41(10)
C9 C8 H8A 110.5(14)
C7 C8 H8A 111.3(14)
C9 C8 H8B 111.2(15)
C7 C8 H8B 106.2(14)
H8A C8 H8B 111(2)
C8 C9 C10 109.36(11)
C8 C9 C11 110.93(11)
C10 C9 C11 114.06(11)
C8 C9 H9 110.7(15)
C10 C9 H9 107.6(14)
C11 C9 H9 104.0(14)
N1 C10 C9 114.67(10)
N1 C10 H10A 106.9(13)
C9 C10 H10A 108.2(13)
N1 C10 H10B 104.5(13)
C9 C10 H10B 112.1(13)
H10A C10 H10B 110.3(18)
N12 C11 C9 112.33(10)
N12 C11 H11A 107.3(14)
C9 C11 H11A 112.5(15)
N12 C11 H11B 103.6(12)
C9 C11 H11B 110.8(13)
H11A C11 H11B 109.9(19)
C13 N12 C11 112.76(10)
C13 N12 H12A 115.4(19)
C11 N12 H12A 102.9(18)
C13 N12 H12B 107.5(18)
C11 N12 H12B 108.1(17)
H12A N12 H12B 110(3)
N12 C13 C7 111.15(10)
N12 C13 H13A 108.8(12)
C7 C13 H13A 110.1(12)
N12 C13 H13B 106.1(15)
C7 C13 H13B 113.4(14)
H13A C13 H13B 107.1(18)
H1W1 O1W H1W2 110(2)
O2A N1A O1A 120.66(14)
O2A N1A O3A 119.30(13)
O1A N1A O3A 120.00(14)

loop_
_geom_bond_atom_site_label_1
_geom_bond_atom_site_label_2
_geom_bond_distance
N1 C6 1.3773(14)
N1 C2 1.3950(15)
N1 C10 1.4823(16)
C2 O2 1.2550(16)
C2 C3 1.4271(18)
C3 C4 1.3644(19)
C3 H3 0.96(3)
C4 C5 1.4127(17)
C4 H4 0.96(3)
C5 C6 1.3709(16)
C5 H5 0.95(3)
C6 C7 1.5115(16)
C7 C8 1.5269(17)
C7 C13 1.5301(16)
C7 H7 0.99(2)
C8 C9 1.5216(18)
C8 H8A 0.97(2)
C8 H8B 0.98(2)
C9 C10 1.5275(17)
C9 C11 1.5292(18)
C9 H9 0.99(2)
C10 H10A 0.95(2)
C10 H10B 0.97(2)
C11 N12 1.4979(19)
C11 H11A 0.97(3)
C11 H11B 0.95(2)
N12 C13 1.4935(16)
N12 H12A 0.88(3)
N12 H12B 0.90(3)
C13 H13A 0.948(19)
C13 H13B 0.93(2)
O1W H1W1 0.91(2)
O1W H1W2 0.86(3)
O1A N1A 1.2459(16)
N1A O2A 1.2328(18)
N1A O3A 1.2559(18)

loop_
_geom_hbond_atom_site_label_D
_geom_hbond_atom_site_label_H
_geom_hbond_atom_site_label_A
_geom_hbond_site_symmetry_A
_geom_hbond_distance_DH
_geom_hbond_distance_HA
_geom_hbond_distance_DA
_geom_hbond_angle_DHA
C11 H11A O2A . 0.97(3) 2.40(3) 3.3097(19) 156(2)
C11 H11B O3A 2_656 0.95(2) 2.31(2) 3.2101(18) 158.9(17)
N12 H12A O1W . 0.88(3) 1.93(3) 2.7885(16) 163(3)
N12 H12B O2 1_455 0.90(3) 1.86(3) 2.7174(15) 159(3)
C13 H13B O1A 2_655 0.93(2) 2.47(2) 3.2031(18) 135.0(19)
O1W H1W1 O1A . 0.91(2) 2.08(2) 2.9706(18) 164.3(19)
O1W H1W1 O2A . 0.91(2) 2.33(2) 3.0673(19) 137.5(18)
O1W H1W2 O3A 2_655 0.86(3) 1.90(3) 2.7549(18) 168(3)

loop_
_geom_torsion_atom_site_label_1
_geom_torsion_atom_site_label_2
_geom_torsion_atom_site_label_3
_geom_torsion_atom_site_label_4
_geom_torsion
C6 N1 C2 O2 176.56(11)
C10 N1 C2 O2 -2.04(15)
C6 N1 C2 C3 -2.86(16)
C10 N1 C2 C3 178.55(11)
O2 C2 C3 C4 -176.83(13)
N1 C2 C3 C4 2.54(18)
C2 C3 C4 C5 -0.85(19)
C3 C4 C5 C6 -0.68(19)
C4 C5 C6 N1 0.41(17)
C4 C5 C6 C7 -177.97(11)
C2 N1 C6 C5 1.44(16)
C10 N1 C6 C5 179.91(11)
C2 N1 C6 C7 179.87(10)
C10 N1 C6 C7 -1.67(16)
C5 C6 C7 C8 -153.87(11)
N1 C6 C7 C8 27.73(14)
C5 C6 C7 C13 83.95(14)
N1 C6 C7 C13 -94.45(12)
C6 C7 C8 C9 -59.05(13)
C13 C7 C8 C9 63.57(13)
C7 C8 C9 C10 65.52(13)
C7 C8 C9 C11 -61.13(13)
C6 N1 C10 C9 8.56(16)
C2 N1 C10 C9 -172.86(10)
C8 C9 C10 N1 -40.93(15)
C11 C9 C10 N1 83.92(14)
C8 C9 C11 N12 54.91(14)
C10 C9 C11 N12 -69.11(14)
C9 C11 N12 C13 -49.50(14)
C11 N12 C13 C7 52.04(13)
C6 C7 C13 N12 63.66(13)
C8 C7 C13 N12 -59.96(13)

_cod_database_fobs_code 2021286
